data_1534813
loop_
_publ_author_name
'Baranov, A.I.'
'Isaeva, A.A.'
'Kloo, L.'
'Kulbachinskii, R.A.'
'Nikiforov, V.N.'
'Lunin, R.A.'
'Popovkin, B.A.'

_publ_section_title
;
 2D metal slabs in new nickel-tin chalcogenide Ni(7-delta) Sn Q2 (Q = Se,
 Te): crystal and electronic structure, chemical bonding and physical
 properties
;
_journal_name_full 'Journal of Solid State Chemistry'
_journal_page_first 3616
_journal_page_last 3625
_journal_volume 177
_journal_year 2004
_chemical_formula_sum 'Ni5.62 Se2 Sn'
_chemical_name_systematic 'Ni5.62 Sn Se2'
_space_group_IT_number 139
_symmetry_space_group_name_Hall '-I 4 2'
_symmetry_space_group_name_H-M 'I 4/m m m'
_cell_angle_alpha 90
_cell_angle_beta 90
_cell_angle_gamma 90
_cell_formula_units_Z 2
_cell_length_a 3.689
_cell_length_b 3.689
_cell_length_c 18.648
_cell_volume 253.775
_citation_journal_id_ASTM JSSCBI
_cod_data_source_file Baranov_JSSCBI_2004_1497.cif
_cod_data_source_block Ni5.62Se2Sn1
_cod_original_cell_volume 253.7754
_cod_original_formula_sum 'Ni5.62 Se2 Sn1'
_cod_database_code 1534813

loop_
_symmetry_equiv_pos_as_xyz
x,y,z
-y,x,z
-x,-y,z
y,-x,z
x,-y,-z
y,x,-z
-x,y,-z
-y,-x,-z
-x,-y,-z
y,-x,-z
x,y,-z
-y,x,-z
-x,y,z
-y,-x,z
x,-y,z
y,x,z
x+1/2,y+1/2,z+1/2
-y+1/2,x+1/2,z+1/2
-x+1/2,-y+1/2,z+1/2
y+1/2,-x+1/2,z+1/2
x+1/2,-y+1/2,-z+1/2
y+1/2,x+1/2,-z+1/2
-x+1/2,y+1/2,-z+1/2
-y+1/2,-x+1/2,-z+1/2
-x+1/2,-y+1/2,-z+1/2
y+1/2,-x+1/2,-z+1/2
x+1/2,y+1/2,-z+1/2
-y+1/2,x+1/2,-z+1/2
-x+1/2,y+1/2,z+1/2
-y+1/2,-x+1/2,z+1/2
x+1/2,-y+1/2,z+1/2
y+1/2,x+1/2,z+1/2

loop_
_atom_site_label
_atom_site_type_symbol
_atom_site_fract_x
_atom_site_fract_y
_atom_site_fract_z
_atom_site_occupancy
_atom_site_U_iso_or_equiv
Sn1 Sn 0 0 0 1 0.0
Ni3 Ni -1 -1 0.1985 0.309 0.0
Ni1 Ni 0 -0.5 0.101 1 0.0
Ni2 Ni -0.5 -0.5 0 1 0.0
Se1 Se 0.5 -0.5 0.18118 1 0.0
